data_4085369
loop_
_publ_author_name
'Romanov, Alexander S.'
'Bochmann, Manfred'

_publ_section_title
;
 Gold(I) and Gold(III) Complexes of Cyclic (Alkyl)(amino)carbenes.
;
_journal_issue 11
_journal_name_full Organometallics
_journal_page_first 2439
_journal_page_last 2454
_journal_paper_doi 10.1021/om501211p
_journal_volume 34
_journal_year 2015
_chemical_formula_moiety 'C27 H39 Br N, Au Br4'
_chemical_formula_sum 'C27 H39 Au Br5 N'
_chemical_formula_weight 974.11
_chemical_name_systematic
; 
 ? 
;
_space_group_crystal_system triclinic
_space_group_IT_number 2
_space_group_name_Hall '-P 1'
_space_group_name_H-M_alt 'P -1'
_symmetry_space_group_name_Hall '-P 1'
_symmetry_space_group_name_H-M 'P -1'
_atom_sites_solution_hydrogens geom
_atom_sites_solution_primary direct
_atom_sites_solution_secondary difmap
_audit_creation_method SHELXL-97
_cell_angle_alpha 86.045(3)
_cell_angle_beta 75.081(3)
_cell_angle_gamma 75.030(3)
_cell_formula_units_Z 2
_cell_length_a 9.6893(3)
_cell_length_b 9.7046(3)
_cell_length_c 17.0506(6)
_cell_measurement_reflns_used 6919
_cell_measurement_temperature 140(2)
_cell_measurement_theta_max 32.5889
_cell_measurement_theta_min 3.1959
_cell_volume 1496.65(9)
_computing_cell_refinement
;                                                                         
CrysAlisPro, Agilent Technologies,                                        
Version 1.171.36.21 (release 14-08-2012 CrysAlis171 .NET)                 
(compiled Sep 14 2012,17:21:16)                                           
;
_computing_data_collection
;                                                                         
CrysAlisPro, Agilent Technologies,                                        
Version 1.171.36.21 (release 14-08-2012 CrysAlis171 .NET)                 
(compiled Sep 14 2012,17:21:16)                                           
;
_computing_data_reduction
;                                                                         
CrysAlisPro, Agilent Technologies,                                        
Version 1.171.36.21 (release 14-08-2012 CrysAlis171 .NET)                 
(compiled Sep 14 2012,17:21:16)                                           
;
_computing_molecular_graphics 'ORTEP (Johnson, 1976 and Farrugia, 1997)'
_computing_publication_material 'SHELXL-97 (Sheldrick, 2008) and WINGX (Farrugia, 1999)'
_computing_structure_refinement 'SHELXL-97 (Sheldrick, 2008)'
_computing_structure_solution 'SHELXS-97 (Sheldrick, 2008)'
_diffrn_ambient_temperature 140(2)
_diffrn_detector_area_resol_mean 16.0050
_diffrn_measured_fraction_theta_full 0.997
_diffrn_measured_fraction_theta_max 0.997
_diffrn_measurement_device_type 'Oxford Diffraction Xcalibur 3/Sapphire3 CCD'
_diffrn_measurement_method 'Thin slice \w scans'
_diffrn_radiation_monochromator graphite
_diffrn_radiation_source 'Enhance (Mo) X-ray Source'
_diffrn_radiation_type Mo-K\a
_diffrn_radiation_wavelength 0.71073
_diffrn_reflns_av_R_equivalents 0.0000
_diffrn_reflns_av_sigmaI/netI 0.0574
_diffrn_reflns_limit_h_max 11
_diffrn_reflns_limit_h_min -11
_diffrn_reflns_limit_k_max 11
_diffrn_reflns_limit_k_min -11
_diffrn_reflns_limit_l_max 21
_diffrn_reflns_limit_l_min 0
_diffrn_reflns_number 5848
_diffrn_reflns_theta_full 26.00
_diffrn_reflns_theta_max 26.00
_diffrn_reflns_theta_min 3.20
_exptl_absorpt_coefficient_mu 11.606
_exptl_absorpt_correction_T_max 0.2049
_exptl_absorpt_correction_T_min 0.0665
_exptl_absorpt_correction_type multi-scan
_exptl_absorpt_process_details
;                                                             
 CrysAlisPro RED, Oxford Diffraction Ltd., Version 1.171.33.66
 Empirical absorption correction using spherical harmonics,   
  implemented in SCALE3 ABSPACK scaling algorithm.            
;
_exptl_crystal_colour red
_exptl_crystal_density_diffrn 2.162
_exptl_crystal_density_meas ?
_exptl_crystal_density_method 'not measured'
_exptl_crystal_description prism
_exptl_crystal_F_000 924
_exptl_crystal_size_max 0.51
_exptl_crystal_size_mid 0.39
_exptl_crystal_size_min 0.20
_refine_diff_density_max 1.906
_refine_diff_density_min -1.620
_refine_diff_density_rms 0.200
_refine_ls_extinction_method none
_refine_ls_goodness_of_fit_ref 1.004
_refine_ls_hydrogen_treatment constr
_refine_ls_matrix_type full
_refine_ls_number_parameters 316
_refine_ls_number_reflns 5848
_refine_ls_number_restraints 0
_refine_ls_restrained_S_all 1.004
_refine_ls_R_factor_all 0.0492
_refine_ls_R_factor_gt 0.0365
_refine_ls_shift/su_max 0.000
_refine_ls_shift/su_mean 0.000
_refine_ls_structure_factor_coef Fsqd
_refine_ls_weighting_details 'calc w=1/[\s^2^(Fo^2^)+(0.0460P)^2^+0.0000P] where P=(Fo^2^+2Fc^2^)/3'
_refine_ls_weighting_scheme calc
_refine_ls_wR_factor_gt 0.0862
_refine_ls_wR_factor_ref 0.0937
_reflns_number_gt 4860
_reflns_number_total 5848
_reflns_threshold_expression I>2sigma(I)
_cod_data_source_file om501211p_si_002.cif
_cod_data_source_block 21b_[AdCAACBr]AuBr4
_cod_depositor_comments
;
The following automatic conversions were performed:

'_exptl_crystal_density_meas' value 'not measured' was changed to '?'
- the value is perceived as not measured.

Automatic conversion script
Id: cif_fix_values 3008 2015-01-20 13:52:24Z robertas 

 Adding full bibliography for 4085360--4085377.cif.

 Adding full bibliography for 4085360--4085377.cif.
;
_cod_original_cell_volume 1496.65(8)
_cod_database_code 4085369

loop_
_symmetry_equiv_pos_as_xyz
'x, y, z'
'-x, -y, -z'

loop_
_atom_site_label
_atom_site_type_symbol
_atom_site_fract_x
_atom_site_fract_y
_atom_site_fract_z
_atom_site_U_iso_or_equiv
_atom_site_adp_type
_atom_site_occupancy
_atom_site_symmetry_multiplicity
_atom_site_calc_flag
_atom_site_refinement_flags
Au1 Au 1.0000 1.0000 0.0000 0.01603(10) Uani 1 2 d S
Au2 Au 0.5000 1.0000 0.5000 0.01937(10) Uani 1 2 d S
Br1 Br 1.08226(7) 0.63545(6) 0.14416(3) 0.02070(15) Uani 1 1 d .
Br5 Br 0.63461(8) 1.02160(6) 0.36032(4) 0.02568(16) Uani 1 1 d .
Br3 Br 0.76229(8) 1.16725(7) 0.01183(4) 0.03309(18) Uani 1 1 d .
Br4 Br 0.40634(9) 0.81483(7) 0.45979(4) 0.0362(2) Uani 1 1 d .
Br2 Br 1.00948(10) 1.07810(8) 0.12944(4) 0.0426(2) Uani 1 1 d .
N1 N 0.9737(5) 0.4839(5) 0.2761(3) 0.0125(10) Uani 1 1 d .
C1 C 0.9426(7) 0.5506(5) 0.2113(3) 0.0143(13) Uani 1 1 d .
C3 C 0.7595(7) 0.4315(6) 0.2604(3) 0.0167(13) Uani 1 1 d .
H3A H 0.6548 0.4514 0.2863 0.020 Uiso 1 1 calc R
H3B H 0.7876 0.3423 0.2310 0.020 Uiso 1 1 calc R
C17 C 0.6836(7) 0.7054(5) 0.2254(3) 0.0138(12) Uani 1 1 d .
H17A H 0.6910 0.7333 0.2780 0.017 Uiso 1 1 calc R
C18 C 0.5256(7) 0.6954(6) 0.2314(3) 0.0218(14) Uani 1 1 d .
H18A H 0.4999 0.6260 0.2726 0.026 Uiso 1 1 calc R
H18B H 0.4573 0.7872 0.2474 0.026 Uiso 1 1 calc R
C26 C 0.9085(7) 0.2642(6) 0.3455(3) 0.0201(14) Uani 1 1 d .
H26A H 0.8291 0.2241 0.3746 0.030 Uiso 1 1 calc R
H26B H 0.9757 0.2602 0.3787 0.030 Uiso 1 1 calc R
H26C H 0.9595 0.2109 0.2966 0.030 Uiso 1 1 calc R
C6 C 1.1022(7) 0.5851(6) 0.3567(3) 0.0159(13) Uani 1 1 d .
C27 C 0.7644(7) 0.5040(6) 0.4008(3) 0.0232(15) Uani 1 1 d .
H27A H 0.6847 0.4639 0.4296 0.035 Uiso 1 1 calc R
H27B H 0.7259 0.6014 0.3871 0.035 Uiso 1 1 calc R
H27C H 0.8308 0.5000 0.4346 0.035 Uiso 1 1 calc R
C10 C 1.2215(7) 0.3580(6) 0.2847(3) 0.0152(13) Uani 1 1 d .
C5 C 1.1032(7) 0.4751(6) 0.3057(3) 0.0143(12) Uani 1 1 d .
C9 C 1.3383(8) 0.3443(6) 0.3212(4) 0.0224(15) Uani 1 1 d .
H9A H 1.4188 0.2657 0.3087 0.027 Uiso 1 1 calc R
C2 C 0.7925(7) 0.5551(6) 0.2002(3) 0.0150(13) Uani 1 1 d .
C14 C 0.9866(7) 0.7267(6) 0.3723(3) 0.0189(13) Uani 1 1 d .
H14A H 0.9056 0.7217 0.3489 0.023 Uiso 1 1 calc R
C11 C 1.2368(7) 0.2464(6) 0.2227(3) 0.0201(14) Uani 1 1 d .
H11A H 1.1429 0.2635 0.2075 0.024 Uiso 1 1 calc R
C4 C 0.8464(7) 0.4194(6) 0.3239(3) 0.0145(12) Uani 1 1 d .
C21 C 0.7010(8) 0.7803(6) 0.0800(4) 0.0229(15) Uani 1 1 d .
H21A H 0.7219 0.8548 0.0401 0.028 Uiso 1 1 calc R
C25 C 0.7830(7) 0.5206(6) 0.1145(3) 0.0164(13) Uani 1 1 d .
H25A H 0.8530 0.4296 0.0957 0.020 Uiso 1 1 calc R
C19 C 0.5122(7) 0.6516(6) 0.1502(4) 0.0235(14) Uani 1 1 d .
H19A H 0.4120 0.6419 0.1556 0.028 Uiso 1 1 calc R
C12 C 1.3580(8) 0.2576(7) 0.1457(4) 0.0298(16) Uani 1 1 d .
H12A H 1.3373 0.3527 0.1242 0.045 Uiso 1 1 calc R
H12B H 1.3604 0.1910 0.1060 0.045 Uiso 1 1 calc R
H12C H 1.4518 0.2362 0.1589 0.045 Uiso 1 1 calc R
C22 C 0.7165(7) 0.8211(6) 0.1610(3) 0.0182(13) Uani 1 1 d .
H22A H 0.6482 0.9123 0.1784 0.022 Uiso 1 1 calc R
H22B H 0.8158 0.8305 0.1555 0.022 Uiso 1 1 calc R
C20 C 0.5436(8) 0.7685(7) 0.0874(4) 0.0257(15) Uani 1 1 d .
H20A H 0.5336 0.7441 0.0352 0.031 Uiso 1 1 calc R
H20B H 0.4738 0.8589 0.1047 0.031 Uiso 1 1 calc R
C7 C 1.2208(7) 0.5641(6) 0.3912(3) 0.0170(13) Uani 1 1 d .
H7A H 1.2220 0.6329 0.4262 0.020 Uiso 1 1 calc R
C8 C 1.3371(7) 0.4442(6) 0.3753(3) 0.0212(14) Uani 1 1 d .
H8A H 1.4138 0.4311 0.4007 0.025 Uiso 1 1 calc R
C13 C 1.2733(8) 0.0930(6) 0.2560(4) 0.0289(16) Uani 1 1 d .
H13A H 1.2027 0.0857 0.3062 0.043 Uiso 1 1 calc R
H13B H 1.3704 0.0704 0.2651 0.043 Uiso 1 1 calc R
H13C H 1.2696 0.0276 0.2173 0.043 Uiso 1 1 calc R
C24 C 0.8106(8) 0.6390(6) 0.0504(3) 0.0233(15) Uani 1 1 d .
H24A H 0.9106 0.6485 0.0422 0.028 Uiso 1 1 calc R
H24B H 0.7988 0.6133 -0.0010 0.028 Uiso 1 1 calc R
C23 C 0.6237(7) 0.5089(6) 0.1220(4) 0.0223(14) Uani 1 1 d .
H23A H 0.6150 0.4831 0.0699 0.027 Uiso 1 1 calc R
H23B H 0.6021 0.4346 0.1607 0.027 Uiso 1 1 calc R
C15 C 1.0530(8) 0.8473(6) 0.3298(4) 0.0264(15) Uani 1 1 d .
H15A H 1.0954 0.8246 0.2734 0.040 Uiso 1 1 calc R
H15B H 1.1282 0.8583 0.3544 0.040 Uiso 1 1 calc R
H15C H 0.9771 0.9346 0.3349 0.040 Uiso 1 1 calc R
C16 C 0.9231(8) 0.7592(6) 0.4628(4) 0.0253(15) Uani 1 1 d .
H16A H 0.8862 0.6809 0.4894 0.038 Uiso 1 1 calc R
H16B H 0.8442 0.8443 0.4698 0.038 Uiso 1 1 calc R
H16C H 0.9991 0.7728 0.4859 0.038 Uiso 1 1 calc R

loop_
_atom_site_aniso_label
_atom_site_aniso_U_11
_atom_site_aniso_U_22
_atom_site_aniso_U_33
_atom_site_aniso_U_23
_atom_site_aniso_U_13
_atom_site_aniso_U_12
Au1 0.0175(2) 0.01448(16) 0.01719(17) -0.00198(12) -0.00426(13) -0.00539(14)
Au2 0.0172(2) 0.01654(17) 0.02547(19) -0.00623(13) -0.00631(14) -0.00352(14)
Br1 0.0190(4) 0.0258(3) 0.0199(3) 0.0069(2) -0.0051(2) -0.0118(3)
Br5 0.0250(4) 0.0261(3) 0.0257(3) -0.0037(3) -0.0059(3) -0.0056(3)
Br3 0.0202(4) 0.0249(3) 0.0481(4) 0.0062(3) -0.0034(3) -0.0017(3)
Br4 0.0386(5) 0.0372(4) 0.0382(4) -0.0158(3) -0.0014(3) -0.0229(4)
Br2 0.0672(6) 0.0395(4) 0.0272(4) -0.0102(3) -0.0204(4) -0.0127(4)
N1 0.013(3) 0.013(2) 0.011(2) -0.0003(18) -0.0013(19) -0.005(2)
C1 0.020(4) 0.006(2) 0.014(3) 0.001(2) -0.001(2) -0.002(2)
C3 0.015(3) 0.015(3) 0.021(3) 0.000(2) -0.005(2) -0.005(3)
C17 0.015(3) 0.012(3) 0.014(3) -0.002(2) -0.005(2) -0.002(3)
C18 0.020(4) 0.020(3) 0.021(3) -0.001(2) 0.000(3) -0.001(3)
C26 0.022(4) 0.021(3) 0.020(3) 0.004(2) -0.003(3) -0.014(3)
C6 0.017(3) 0.015(3) 0.017(3) 0.006(2) -0.002(2) -0.009(3)
C27 0.021(4) 0.027(3) 0.021(3) 0.002(3) 0.002(3) -0.014(3)
C10 0.018(3) 0.016(3) 0.012(3) 0.005(2) -0.005(2) -0.005(3)
C5 0.016(3) 0.016(3) 0.012(3) 0.004(2) -0.006(2) -0.006(3)
C9 0.023(4) 0.016(3) 0.024(3) 0.000(2) 0.000(3) -0.004(3)
C2 0.015(3) 0.014(3) 0.016(3) -0.001(2) -0.001(2) -0.006(3)
C14 0.020(4) 0.016(3) 0.021(3) -0.001(2) -0.005(3) -0.004(3)
C11 0.018(4) 0.019(3) 0.025(3) -0.003(2) -0.005(3) -0.006(3)
C4 0.017(3) 0.015(3) 0.018(3) 0.006(2) -0.009(2) -0.012(3)
C21 0.027(4) 0.019(3) 0.020(3) 0.005(2) -0.007(3) -0.001(3)
C25 0.014(3) 0.015(3) 0.017(3) -0.004(2) -0.002(2) 0.000(3)
C19 0.014(4) 0.024(3) 0.032(4) -0.004(3) -0.009(3) 0.001(3)
C12 0.029(4) 0.033(4) 0.025(4) -0.007(3) -0.001(3) -0.008(3)
C22 0.015(3) 0.012(3) 0.027(3) 0.002(2) -0.004(3) -0.004(3)
C20 0.019(4) 0.028(3) 0.026(3) 0.001(3) -0.005(3) 0.002(3)
C7 0.018(4) 0.018(3) 0.018(3) 0.002(2) -0.005(2) -0.009(3)
C8 0.018(4) 0.030(3) 0.024(3) 0.006(3) -0.011(3) -0.015(3)
C13 0.030(4) 0.019(3) 0.039(4) -0.003(3) -0.009(3) -0.006(3)
C24 0.023(4) 0.027(3) 0.018(3) 0.000(2) -0.003(3) -0.003(3)
C23 0.020(4) 0.023(3) 0.028(3) -0.005(3) -0.010(3) -0.007(3)
C15 0.029(4) 0.021(3) 0.033(4) 0.000(3) -0.012(3) -0.008(3)
C16 0.028(4) 0.022(3) 0.026(3) -0.002(3) -0.011(3) -0.003(3)

loop_
_atom_type_symbol
_atom_type_description
_atom_type_scat_dispersion_real
_atom_type_scat_dispersion_imag
_atom_type_scat_source
C C 0.0033 0.0016 'International Tables Vol C Tables 4.2.6.8 and 6.1.1.4'
H H 0.0000 0.0000 'International Tables Vol C Tables 4.2.6.8 and 6.1.1.4'
N N 0.0061 0.0033 'International Tables Vol C Tables 4.2.6.8 and 6.1.1.4'
Br Br -0.2901 2.4595 'International Tables Vol C Tables 4.2.6.8 and 6.1.1.4'
Au Au -2.0133 8.8022 'International Tables Vol C Tables 4.2.6.8 and 6.1.1.4'

loop_
_geom_angle_atom_site_label_1
_geom_angle_atom_site_label_2
_geom_angle_atom_site_label_3
_geom_angle
_geom_angle_site_symmetry_1
_geom_angle_site_symmetry_3
Br2 Au1 Br2 180.000(11) 2_775 .
Br2 Au1 Br3 90.05(3) 2_775 .
Br2 Au1 Br3 89.95(3) . .
Br2 Au1 Br3 89.95(3) 2_775 2_775
Br2 Au1 Br3 90.05(3) . 2_775
Br3 Au1 Br3 180.0 . 2_775
Br4 Au2 Br4 180.00(3) . 2_676
Br4 Au2 Br5 89.71(2) . .
Br4 Au2 Br5 90.29(2) 2_676 .
Br4 Au2 Br5 90.29(2) . 2_676
Br4 Au2 Br5 89.71(2) 2_676 2_676
Br5 Au2 Br5 180.0 . 2_676
C1 N1 C5 127.1(5) . .
C1 N1 C4 110.9(5) . .
C5 N1 C4 121.9(4) . .
N1 C1 C2 115.5(5) . .
N1 C1 Br1 118.0(5) . .
C2 C1 Br1 126.4(4) . .
C4 C3 C2 108.8(5) . .
C4 C3 H3A 109.9 . .
C2 C3 H3A 109.9 . .
C4 C3 H3B 109.9 . .
C2 C3 H3B 109.9 . .
H3A C3 H3B 108.3 . .
C18 C17 C22 107.2(5) . .
C18 C17 C2 108.8(4) . .
C22 C17 C2 111.7(4) . .
C18 C17 H17A 109.7 . .
C22 C17 H17A 109.7 . .
C2 C17 H17A 109.7 . .
C19 C18 C17 110.4(5) . .
C19 C18 H18A 109.6 . .
C17 C18 H18A 109.6 . .
C19 C18 H18B 109.6 . .
C17 C18 H18B 109.6 . .
H18A C18 H18B 108.1 . .
C4 C26 H26A 109.5 . .
C4 C26 H26B 109.5 . .
H26A C26 H26B 109.5 . .
C4 C26 H26C 109.5 . .
H26A C26 H26C 109.5 . .
H26B C26 H26C 109.5 . .
C7 C6 C5 116.8(5) . .
C7 C6 C14 117.8(5) . .
C5 C6 C14 125.2(6) . .
C4 C27 H27A 109.5 . .
C4 C27 H27B 109.5 . .
H27A C27 H27B 109.5 . .
C4 C27 H27C 109.5 . .
H27A C27 H27C 109.5 . .
H27B C27 H27C 109.5 . .
C5 C10 C9 117.3(5) . .
C5 C10 C11 124.9(6) . .
C9 C10 C11 117.7(5) . .
C10 C5 C6 122.5(6) . .
C10 C5 N1 118.6(5) . .
C6 C5 N1 118.9(5) . .
C8 C9 C10 121.8(6) . .
C8 C9 H9A 119.1 . .
C10 C9 H9A 119.1 . .
C1 C2 C25 117.4(5) . .
C1 C2 C3 97.7(5) . .
C25 C2 C3 109.7(5) . .
C1 C2 C17 110.5(5) . .
C25 C2 C17 107.4(5) . .
C3 C2 C17 114.2(4) . .
C6 C14 C16 112.4(5) . .
C6 C14 C15 109.8(5) . .
C16 C14 C15 110.0(5) . .
C6 C14 H14A 108.2 . .
C16 C14 H14A 108.2 . .
C15 C14 H14A 108.2 . .
C10 C11 C12 111.1(5) . .
C10 C11 C13 112.6(5) . .
C12 C11 C13 108.2(5) . .
C10 C11 H11A 108.2 . .
C12 C11 H11A 108.2 . .
C13 C11 H11A 108.2 . .
C3 C4 C27 115.0(5) . .
C3 C4 C26 112.0(5) . .
C27 C4 C26 109.7(5) . .
C3 C4 N1 99.9(4) . .
C27 C4 N1 110.2(4) . .
C26 C4 N1 109.6(5) . .
C22 C21 C24 110.5(5) . .
C22 C21 C20 110.2(5) . .
C24 C21 C20 109.8(5) . .
C22 C21 H21A 108.8 . .
C24 C21 H21A 108.8 . .
C20 C21 H21A 108.8 . .
C23 C25 C2 107.3(5) . .
C23 C25 C24 106.6(5) . .
C2 C25 C24 113.7(5) . .
C23 C25 H25A 109.7 . .
C2 C25 H25A 109.7 . .
C24 C25 H25A 109.7 . .
C18 C19 C23 110.5(5) . .
C18 C19 C20 108.4(5) . .
C23 C19 C20 109.5(5) . .
C18 C19 H19A 109.5 . .
C23 C19 H19A 109.5 . .
C20 C19 H19A 109.5 . .
C11 C12 H12A 109.5 . .
C11 C12 H12B 109.5 . .
H12A C12 H12B 109.5 . .
C11 C12 H12C 109.5 . .
H12A C12 H12C 109.5 . .
H12B C12 H12C 109.5 . .
C21 C22 C17 109.9(5) . .
C21 C22 H22A 109.7 . .
C17 C22 H22A 109.7 . .
C21 C22 H22B 109.7 . .
C17 C22 H22B 109.7 . .
H22A C22 H22B 108.2 . .
C21 C20 C19 108.2(5) . .
C21 C20 H20A 110.1 . .
C19 C20 H20A 110.1 . .
C21 C20 H20B 110.1 . .
C19 C20 H20B 110.1 . .
H20A C20 H20B 108.4 . .
C8 C7 C6 122.1(6) . .
C8 C7 H7A 118.9 . .
C6 C7 H7A 118.9 . .
C9 C8 C7 119.2(6) . .
C9 C8 H8A 120.4 . .
C7 C8 H8A 120.4 . .
C11 C13 H13A 109.5 . .
C11 C13 H13B 109.5 . .
H13A C13 H13B 109.5 . .
C11 C13 H13C 109.5 . .
H13A C13 H13C 109.5 . .
H13B C13 H13C 109.5 . .
C21 C24 C25 109.5(5) . .
C21 C24 H24A 109.8 . .
C25 C24 H24A 109.8 . .
C21 C24 H24B 109.8 . .
C25 C24 H24B 109.8 . .
H24A C24 H24B 108.2 . .
C19 C23 C25 110.5(5) . .
C19 C23 H23A 109.6 . .
C25 C23 H23A 109.6 . .
C19 C23 H23B 109.6 . .
C25 C23 H23B 109.6 . .
H23A C23 H23B 108.1 . .
C14 C15 H15A 109.5 . .
C14 C15 H15B 109.5 . .
H15A C15 H15B 109.5 . .
C14 C15 H15C 109.5 . .
H15A C15 H15C 109.5 . .
H15B C15 H15C 109.5 . .
C14 C16 H16A 109.5 . .
C14 C16 H16B 109.5 . .
H16A C16 H16B 109.5 . .
C14 C16 H16C 109.5 . .
H16A C16 H16C 109.5 . .
H16B C16 H16C 109.5 . .

loop_
_geom_bond_atom_site_label_1
_geom_bond_atom_site_label_2
_geom_bond_distance
_geom_bond_site_symmetry_2
Au1 Br2 2.4135(7) 2_775
Au1 Br2 2.4135(7) .
Au1 Br3 2.4197(7) .
Au1 Br3 2.4197(7) 2_775
Au2 Br4 2.4198(6) .
Au2 Br4 2.4198(6) 2_676
Au2 Br5 2.4270(6) .
Au2 Br5 2.4270(6) 2_676
Br1 C1 1.862(5) .
N1 C1 1.306(7) .
N1 C5 1.450(8) .
N1 C4 1.544(7) .
C1 C2 1.503(9) .
C3 C4 1.516(8) .
C3 C2 1.566(7) .
C3 H3A 0.9700 .
C3 H3B 0.9700 .
C17 C18 1.536(9) .
C17 C22 1.549(7) .
C17 C2 1.576(8) .
C17 H17A 0.9800 .
C18 C19 1.523(8) .
C18 H18A 0.9700 .
C18 H18B 0.9700 .
C26 C4 1.528(8) .
C26 H26A 0.9600 .
C26 H26B 0.9600 .
C26 H26C 0.9600 .
C6 C7 1.384(9) .
C6 C5 1.419(8) .
C6 C14 1.522(8) .
C27 C4 1.517(8) .
C27 H27A 0.9600 .
C27 H27B 0.9600 .
C27 H27C 0.9600 .
C10 C5 1.381(8) .
C10 C9 1.399(9) .
C10 C11 1.518(8) .
C9 C8 1.380(8) .
C9 H9A 0.9300 .
C2 C25 1.551(8) .
C14 C16 1.528(8) .
C14 C15 1.530(8) .
C14 H14A 0.9800 .
C11 C12 1.538(8) .
C11 C13 1.541(8) .
C11 H11A 0.9800 .
C21 C22 1.518(8) .
C21 C24 1.526(8) .
C21 C20 1.532(9) .
C21 H21A 0.9800 .
C25 C23 1.548(9) .
C25 C24 1.556(8) .
C25 H25A 0.9800 .
C19 C23 1.538(8) .
C19 C20 1.540(8) .
C19 H19A 0.9800 .
C12 H12A 0.9600 .
C12 H12B 0.9600 .
C12 H12C 0.9600 .
C22 H22A 0.9700 .
C22 H22B 0.9700 .
C20 H20A 0.9700 .
C20 H20B 0.9700 .
C7 C8 1.381(9) .
C7 H7A 0.9300 .
C8 H8A 0.9300 .
C13 H13A 0.9600 .
C13 H13B 0.9600 .
C13 H13C 0.9600 .
C24 H24A 0.9700 .
C24 H24B 0.9700 .
C23 H23A 0.9700 .
C23 H23B 0.9700 .
C15 H15A 0.9600 .
C15 H15B 0.9600 .
C15 H15C 0.9600 .
C16 H16A 0.9600 .
C16 H16B 0.9600 .
C16 H16C 0.9600 .

loop_
_geom_torsion_atom_site_label_1
_geom_torsion_atom_site_label_2
_geom_torsion_atom_site_label_3
_geom_torsion_atom_site_label_4
_geom_torsion
C5 N1 C1 C2 -173.7(5)
C4 N1 C1 C2 2.6(6)
C5 N1 C1 Br1 4.2(7)
C4 N1 C1 Br1 -179.5(3)
C22 C17 C18 C19 61.1(6)
C2 C17 C18 C19 -59.8(6)
C9 C10 C5 C6 5.2(8)
C11 C10 C5 C6 -172.3(5)
C9 C10 C5 N1 -173.1(5)
C11 C10 C5 N1 9.4(8)
C7 C6 C5 C10 -5.7(8)
C14 C6 C5 C10 170.5(5)
C7 C6 C5 N1 172.6(5)
C14 C6 C5 N1 -11.2(8)
C1 N1 C5 C10 -95.1(7)
C4 N1 C5 C10 89.0(6)
C1 N1 C5 C6 86.5(7)
C4 N1 C5 C6 -89.4(6)
C5 C10 C9 C8 -0.8(8)
C11 C10 C9 C8 176.8(5)
N1 C1 C2 C25 -134.4(5)
Br1 C1 C2 C25 47.9(7)
N1 C1 C2 C3 -17.5(6)
Br1 C1 C2 C3 164.8(4)
N1 C1 C2 C17 102.0(5)
Br1 C1 C2 C17 -75.7(6)
C4 C3 C2 C1 25.9(5)
C4 C3 C2 C25 148.7(5)
C4 C3 C2 C17 -90.7(6)
C18 C17 C2 C1 -167.6(4)
C22 C17 C2 C1 74.3(6)
C18 C17 C2 C25 63.3(5)
C22 C17 C2 C25 -54.8(6)
C18 C17 C2 C3 -58.6(6)
C22 C17 C2 C3 -176.7(5)
C7 C6 C14 C16 -55.0(7)
C5 C6 C14 C16 128.8(6)
C7 C6 C14 C15 67.9(7)
C5 C6 C14 C15 -108.3(6)
C5 C10 C11 C12 109.6(7)
C9 C10 C11 C12 -67.8(7)
C5 C10 C11 C13 -128.8(6)
C9 C10 C11 C13 53.8(7)
C2 C3 C4 C27 92.9(6)
C2 C3 C4 C26 -141.0(5)
C2 C3 C4 N1 -25.0(5)
C1 N1 C4 C3 14.2(5)
C5 N1 C4 C3 -169.3(5)
C1 N1 C4 C27 -107.2(5)
C5 N1 C4 C27 69.3(6)
C1 N1 C4 C26 132.0(5)
C5 N1 C4 C26 -51.5(6)
C1 C2 C25 C23 171.3(5)
C3 C2 C25 C23 61.0(6)
C17 C2 C25 C23 -63.6(5)
C1 C2 C25 C24 -71.1(6)
C3 C2 C25 C24 178.7(5)
C17 C2 C25 C24 54.0(6)
C17 C18 C19 C23 57.1(6)
C17 C18 C19 C20 -62.9(6)
C24 C21 C22 C17 -60.9(7)
C20 C21 C22 C17 60.7(6)
C18 C17 C22 C21 -59.4(6)
C2 C17 C22 C21 59.7(7)
C22 C21 C20 C19 -60.7(6)
C24 C21 C20 C19 61.2(6)
C18 C19 C20 C21 61.0(6)
C23 C19 C20 C21 -59.6(7)
C5 C6 C7 C8 1.9(8)
C14 C6 C7 C8 -174.7(5)
C10 C9 C8 C7 -2.8(9)
C6 C7 C8 C9 2.3(8)
C22 C21 C24 C25 58.6(7)
C20 C21 C24 C25 -63.2(7)
C23 C25 C24 C21 61.2(6)
C2 C25 C24 C21 -56.9(7)
C18 C19 C23 C25 -58.3(6)
C20 C19 C23 C25 61.0(7)
C2 C25 C23 C19 61.8(6)
C24 C25 C23 C19 -60.4(6)
